data_7008855
loop_
_publ_author_name
'Yong Lee, Jun'
'Jin Hong, Sung'
'Kim, Cheal'
'Kim, Youngmee'

_publ_section_title
;
 Construction of an interpenetrated 3-D network by [2 + 2]
 cycloaddition of Zn(ClO4)2 and 1,2-trans-(4-pyridyl)ethene: counter
 anion effects
;
_journal_issue 23
_journal_name_full 'Dalton Transactions'
_journal_page_first 3716
_journal_paper_doi 10.1039/b511520e
_journal_year 2005
_chemical_formula_sum 'C36 H32 Cl2 N6 O9 Zn'
_chemical_formula_weight 828.95
_chemical_name_systematic
;
?
;
_space_group_IT_number 15
_symmetry_cell_setting monoclinic
_symmetry_space_group_name_Hall '-C 2yc'
_symmetry_space_group_name_H-M 'C 1 2/c 1'
_atom_sites_solution_hydrogens geom
_atom_sites_solution_primary direct
_atom_sites_solution_secondary difmap
_audit_creation_method SHELXL-97
_cell_angle_alpha 90.00
_cell_angle_beta 96.599(4)
_cell_angle_gamma 90.00
_cell_formula_units_Z 4
_cell_length_a 12.602(3)
_cell_length_b 15.129(3)
_cell_length_c 18.549(4)
_cell_measurement_reflns_used 4574
_cell_measurement_temperature 293(2)
_cell_measurement_theta_max 27.32
_cell_measurement_theta_min 2.21
_cell_volume 3513.0(13)
_computing_cell_refinement 'Bruker SMART'
_computing_data_collection 'Bruker SMART'
_computing_data_reduction 'Bruker SAINT'
_computing_molecular_graphics 'Bruker SHELXTL'
_computing_publication_material 'Bruker SHELXTL'
_computing_structure_refinement 'SHELXL-97 (Sheldrick, 1997)'
_computing_structure_solution 'SHELXS-97 (Sheldrick, 1990)'
_diffrn_ambient_temperature 293(2)
_diffrn_measured_fraction_theta_full 0.915
_diffrn_measured_fraction_theta_max 0.915
_diffrn_measurement_device_type 'CCD area detector'
_diffrn_measurement_method 'phi and omega scans'
_diffrn_radiation_monochromator graphite
_diffrn_radiation_source 'fine-focus sealed tube'
_diffrn_radiation_type MoK\a
_diffrn_radiation_wavelength 0.71073
_diffrn_reflns_av_R_equivalents 0.0632
_diffrn_reflns_av_sigmaI/netI 0.0463
_diffrn_reflns_limit_h_max 16
_diffrn_reflns_limit_h_min -15
_diffrn_reflns_limit_k_max 18
_diffrn_reflns_limit_k_min -18
_diffrn_reflns_limit_l_max 11
_diffrn_reflns_limit_l_min -23
_diffrn_reflns_number 10413
_diffrn_reflns_theta_full 28.09
_diffrn_reflns_theta_max 28.09
_diffrn_reflns_theta_min 2.11
_exptl_absorpt_coefficient_mu 0.918
_exptl_absorpt_correction_type none
_exptl_crystal_colour colorless
_exptl_crystal_density_diffrn 1.567
_exptl_crystal_density_meas 0
_exptl_crystal_density_method 'not measured'
_exptl_crystal_description block
_exptl_crystal_F_000 1704
_exptl_crystal_size_max 0.20
_exptl_crystal_size_mid 0.15
_exptl_crystal_size_min 0.15
_refine_diff_density_max 0.714
_refine_diff_density_min -0.651
_refine_diff_density_rms 0.087
_refine_ls_extinction_method none
_refine_ls_goodness_of_fit_ref 1.061
_refine_ls_hydrogen_treatment mixed
_refine_ls_matrix_type full
_refine_ls_number_parameters 258
_refine_ls_number_reflns 3902
_refine_ls_number_restraints 0
_refine_ls_restrained_S_all 1.061
_refine_ls_R_factor_all 0.0514
_refine_ls_R_factor_gt 0.0425
_refine_ls_shift/su_max 0.001
_refine_ls_shift/su_mean 0.000
_refine_ls_structure_factor_coef Fsqd
_refine_ls_weighting_details 'calc w=1/[\s^2^(Fo^2^)+(0.0768P)^2^+0.0000P] where P=(Fo^2^+2Fc^2^)/3'
_refine_ls_weighting_scheme calc
_refine_ls_wR_factor_gt 0.1203
_refine_ls_wR_factor_ref 0.1232
_reflns_number_gt 3147
_reflns_number_total 3902
_reflns_threshold_expression >2sigma(I)
_cod_data_source_file b511520e.txt
_cod_data_source_block '[Zn(H2O)(bpe)(4pycb)](ClO4)2'
_cod_depositor_comments
;
The following automatic conversions were performed:
'_symmetry_cell_setting' value 'Monoclinic' changed to 'monoclinic'
according to '/home/saulius/struct/CIF-dictionaries/cif_core.dic'
dictionary named 'cif_core.dic' version 2.4.1 from 2010-06-29.

Automatic conversion script
Id: cif_fix_enum 1527 2010-12-29 10:47:43Z saulius 
;
_cod_original_cell_volume 3513.2(14)
_cod_original_sg_symbol_H-M C2/c
_cod_database_code 7008855

loop_
_symmetry_equiv_pos_as_xyz
'x, y, z'
'-x, y, -z+1/2'
'x+1/2, y+1/2, z'
'-x+1/2, y+1/2, -z+1/2'
'-x, -y, -z'
'x, -y, z-1/2'
'-x+1/2, -y+1/2, -z'
'x+1/2, -y+1/2, z-1/2'

loop_
_atom_site_label
_atom_site_type_symbol
_atom_site_fract_x
_atom_site_fract_y
_atom_site_fract_z
_atom_site_U_iso_or_equiv
_atom_site_adp_type
_atom_site_occupancy
_atom_site_symmetry_multiplicity
_atom_site_calc_flag
_atom_site_refinement_flags
_atom_site_disorder_assembly
_atom_site_disorder_group
Zn1 Zn 0.5000 0.53745(2) 0.7500 0.02659(14) Uani 1 2 d S . .
O1 O 0.5000 0.40855(15) 0.7500 0.0398(6) Uani 1 2 d S . .
H1 H 0.488(3) 0.379(2) 0.7133(15) 0.067(10) Uiso 1 1 d . . .
N1 N 0.43016(14) 0.59657(13) 0.83126(10) 0.0297(4) Uani 1 1 d . . .
C11 C 0.3977(2) 0.68017(17) 0.82670(13) 0.0406(6) Uani 1 1 d . . .
H11 H 0.4085 0.7126 0.7856 0.049 Uiso 1 1 calc R . .
C12 C 0.3483(2) 0.72074(17) 0.88085(15) 0.0453(6) Uani 1 1 d . . .
H12 H 0.3275 0.7796 0.8758 0.054 Uiso 1 1 calc R . .
C13 C 0.32984(18) 0.67430(17) 0.94232(13) 0.0352(5) Uani 1 1 d . . .
C14 C 0.3653(2) 0.58783(19) 0.94679(14) 0.0447(6) Uani 1 1 d . . .
H14 H 0.3562 0.5541 0.9875 0.054 Uiso 1 1 calc R . .
C15 C 0.4138(2) 0.55186(16) 0.89130(14) 0.0406(6) Uani 1 1 d . . .
H15 H 0.4365 0.4934 0.8955 0.049 Uiso 1 1 calc R . .
C16 C 0.2726(2) 0.71105(16) 1.00040(14) 0.0415(6) Uani 1 1 d . . .
H16 H 0.2682 0.6759 1.0411 0.050 Uiso 1 1 calc R . .
N21 N 0.34172(16) 0.53391(12) 0.68019(11) 0.0326(4) Uani 1 1 d . . .
C21 C 0.31780(19) 0.57109(16) 0.61480(13) 0.0361(5) Uani 1 1 d . . .
H21 H 0.3661 0.6111 0.5990 0.043 Uiso 1 1 calc R . .
C22 C 0.2252(2) 0.55323(16) 0.56942(13) 0.0381(6) Uani 1 1 d . . .
H22 H 0.2134 0.5800 0.5241 0.046 Uiso 1 1 calc R . .
C23 C 0.15031(18) 0.49571(16) 0.59160(13) 0.0323(5) Uani 1 1 d . . .
C24 C 0.1709(2) 0.46210(16) 0.66175(14) 0.0408(6) Uani 1 1 d . . .
H24 H 0.1207 0.4267 0.6808 0.049 Uiso 1 1 calc R . .
C25 C 0.2664(2) 0.48170(18) 0.70262(14) 0.0436(6) Uani 1 1 d . . .
H25 H 0.2792 0.4571 0.7487 0.052 Uiso 1 1 calc R . .
C26 C 0.05001(19) 0.46772(15) 0.54572(13) 0.0337(5) Uani 1 1 d . . .
H26 H 0.0283 0.4092 0.5613 0.040 Uiso 1 1 calc R . .
C27 C -0.04943(19) 0.53158(15) 0.53836(13) 0.0336(5) Uani 1 1 d . . .
H27 H -0.1124 0.4999 0.5513 0.040 Uiso 1 1 calc R . .
C28 C -0.03889(18) 0.61899(16) 0.57779(13) 0.0381(6) Uani 1 1 d . . .
C29 C 0.0179(2) 0.68974(18) 0.55497(15) 0.0461(6) Uani 1 1 d . . .
H29 H 0.0543 0.6847 0.5143 0.055 Uiso 1 1 calc R . .
C210 C 0.0201(2) 0.76859(19) 0.59373(17) 0.0539(7) Uani 1 1 d . . .
H210 H 0.0598 0.8153 0.5783 0.065 Uiso 1 1 calc R . .
N22 N -0.0309(2) 0.78084(16) 0.65106(14) 0.0573(7) Uani 1 1 d . . .
C211 C -0.0830(3) 0.7116(2) 0.67429(17) 0.0585(8) Uani 1 1 d . . .
H211 H -0.1179 0.7185 0.7155 0.070 Uiso 1 1 calc R . .
C212 C -0.0881(2) 0.62955(19) 0.64017(14) 0.0465(7) Uani 1 1 d . . .
H212 H -0.1238 0.5826 0.6590 0.056 Uiso 1 1 calc R . .
Cl1 Cl 0.68191(6) 0.83145(5) 0.85546(4) 0.0527(2) Uani 1 1 d . . .
O11 O 0.7375(2) 0.7833(2) 0.80687(15) 0.0971(9) Uani 1 1 d . . .
O12 O 0.7533(5) 0.9058(4) 0.8781(4) 0.0363(13) Uiso 0.34 1 d P . .
O13 O 0.5853(6) 0.8611(6) 0.8131(4) 0.0610(18) Uiso 0.34 1 d P . .
O14 O 0.6566(7) 0.7845(4) 0.9180(4) 0.0544(17) Uiso 0.34 1 d P . .
O22 O 0.6113(9) 0.7825(7) 0.8924(7) 0.105(4) Uiso 0.33 1 d P . .
O23 O 0.6070(8) 0.9047(7) 0.8217(5) 0.091(3) Uiso 0.33 1 d P . .
O24 O 0.7497(8) 0.8825(7) 0.9032(6) 0.088(3) Uiso 0.33 1 d P . .
O32 O 0.7146(8) 0.7837(5) 0.9267(5) 0.081(2) Uiso 0.33 1 d P . .
O33 O 0.5767(9) 0.8173(9) 0.8351(8) 0.119(4) Uiso 0.33 1 d P . .
O34 O 0.7127(9) 0.9191(6) 0.8668(5) 0.085(3) Uiso 0.33 1 d P . .

loop_
_atom_site_aniso_label
_atom_site_aniso_U_11
_atom_site_aniso_U_22
_atom_site_aniso_U_33
_atom_site_aniso_U_23
_atom_site_aniso_U_13
_atom_site_aniso_U_12
Zn1 0.0333(2) 0.0250(2) 0.0225(2) 0.000 0.00765(14) 0.000
O1 0.0608(17) 0.0228(12) 0.0331(14) 0.000 -0.0064(12) 0.000
N1 0.0302(10) 0.0334(10) 0.0260(9) -0.0028(8) 0.0058(7) 0.0014(8)
C11 0.0494(15) 0.0388(13) 0.0361(13) 0.0063(11) 0.0150(11) 0.0111(11)
C12 0.0523(16) 0.0336(13) 0.0534(16) -0.0019(12) 0.0210(13) 0.0095(11)
C13 0.0318(13) 0.0420(14) 0.0329(12) -0.0108(10) 0.0087(10) -0.0049(10)
C14 0.0532(16) 0.0483(16) 0.0358(14) 0.0049(12) 0.0187(11) 0.0012(12)
C15 0.0492(15) 0.0345(13) 0.0403(14) 0.0006(11) 0.0146(12) 0.0057(11)
C16 0.0411(14) 0.0473(14) 0.0378(13) -0.0089(12) 0.0116(11) -0.0031(11)
N21 0.0312(10) 0.0377(11) 0.0280(10) 0.0017(8) -0.0008(8) -0.0010(8)
C21 0.0359(13) 0.0355(13) 0.0362(13) 0.0024(10) 0.0012(10) -0.0008(10)
C22 0.0442(15) 0.0413(13) 0.0273(12) 0.0030(10) -0.0027(10) 0.0026(11)
C23 0.0307(12) 0.0308(11) 0.0347(12) -0.0081(10) 0.0005(10) 0.0046(9)
C24 0.0367(14) 0.0469(15) 0.0382(14) 0.0023(11) 0.0019(11) -0.0060(11)
C25 0.0387(14) 0.0579(17) 0.0329(13) 0.0081(12) -0.0011(11) -0.0063(12)
C26 0.0360(13) 0.0305(12) 0.0339(13) -0.0047(9) 0.0010(10) 0.0007(9)
C27 0.0286(12) 0.0372(13) 0.0341(13) -0.0072(10) 0.0003(9) -0.0009(9)
C28 0.0283(12) 0.0417(14) 0.0417(14) -0.0131(11) -0.0070(10) 0.0053(10)
C29 0.0399(14) 0.0469(15) 0.0501(16) -0.0115(13) 0.0000(12) 0.0039(12)
C210 0.0490(17) 0.0445(15) 0.0647(19) -0.0132(14) -0.0080(15) 0.0015(12)
N22 0.0590(16) 0.0493(15) 0.0598(16) -0.0255(13) -0.0091(13) 0.0094(12)
C211 0.0611(19) 0.066(2) 0.0462(17) -0.0231(15) -0.0030(14) 0.0125(16)
C212 0.0477(16) 0.0503(16) 0.0398(14) -0.0114(12) -0.0022(12) 0.0051(12)
Cl1 0.0578(5) 0.0564(4) 0.0461(4) -0.0082(3) 0.0155(3) -0.0108(3)
O11 0.0955(19) 0.119(2) 0.0811(18) -0.0506(17) 0.0279(15) 0.0013(17)

loop_
_atom_type_symbol
_atom_type_description
_atom_type_scat_dispersion_real
_atom_type_scat_dispersion_imag
_atom_type_scat_source
C C 0.0033 0.0016 'International Tables Vol C Tables 4.2.6.8 and 6.1.1.4'
H H 0.0000 0.0000 'International Tables Vol C Tables 4.2.6.8 and 6.1.1.4'
N N 0.0061 0.0033 'International Tables Vol C Tables 4.2.6.8 and 6.1.1.4'
O O 0.0106 0.0060 'International Tables Vol C Tables 4.2.6.8 and 6.1.1.4'
Cl Cl 0.1484 0.1585 'International Tables Vol C Tables 4.2.6.8 and 6.1.1.4'
Zn Zn 0.2839 1.4301 'International Tables Vol C Tables 4.2.6.8 and 6.1.1.4'

loop_
_geom_angle_atom_site_label_1
_geom_angle_atom_site_label_2
_geom_angle_atom_site_label_3
_geom_angle
_geom_angle_site_symmetry_1
_geom_angle_site_symmetry_3
_geom_angle_publ_flag
O1 Zn1 N1 116.04(5) . 2_656 ?
O1 Zn1 N1 116.04(6) . . ?
N1 Zn1 N1 127.92(11) 2_656 . ?
O1 Zn1 N21 88.64(5) . 2_656 ?
N1 Zn1 N21 90.37(7) 2_656 2_656 ?
N1 Zn1 N21 90.83(7) . 2_656 ?
O1 Zn1 N21 88.64(5) . . ?
N1 Zn1 N21 90.83(7) 2_656 . ?
N1 Zn1 N21 90.37(7) . . ?
N21 Zn1 N21 177.28(10) 2_656 . ?
Zn1 O1 H1 124(2) . . ?
C11 N1 C15 117.2(2) . . ?
C11 N1 Zn1 121.79(16) . . ?
C15 N1 Zn1 120.96(16) . . ?
N1 C11 C12 122.5(2) . . ?
N1 C11 H11 118.8 . . ?
C12 C11 H11 118.8 . . ?
C13 C12 C11 120.4(2) . . ?
C13 C12 H12 119.8 . . ?
C11 C12 H12 119.8 . . ?
C12 C13 C14 116.5(2) . . ?
C12 C13 C16 123.7(2) . . ?
C14 C13 C16 119.7(2) . . ?
C15 C14 C13 120.0(2) . . ?
C15 C14 H14 120.0 . . ?
C13 C14 H14 120.0 . . ?
N1 C15 C14 123.3(2) . . ?
N1 C15 H15 118.3 . . ?
C14 C15 H15 118.3 . . ?
C16 C16 C13 125.5(3) 7_567 . ?
C16 C16 H16 117.2 7_567 . ?
C13 C16 H16 117.2 . . ?
C25 N21 C21 115.8(2) . . ?
C25 N21 Zn1 116.68(15) . . ?
C21 N21 Zn1 127.11(16) . . ?
N21 C21 C22 123.7(2) . . ?
N21 C21 H21 118.2 . . ?
C22 C21 H21 118.2 . . ?
C23 C22 C21 119.9(2) . . ?
C23 C22 H22 120.0 . . ?
C21 C22 H22 120.0 . . ?
C22 C23 C24 116.6(2) . . ?
C22 C23 C26 124.7(2) . . ?
C24 C23 C26 118.8(2) . . ?
C25 C24 C23 119.5(2) . . ?
C25 C24 H24 120.2 . . ?
C23 C24 H24 120.2 . . ?
N21 C25 C24 124.2(2) . . ?
N21 C25 H25 117.9 . . ?
C24 C25 H25 117.9 . . ?
C23 C26 C27 118.2(2) . 5_566 ?
C23 C26 C27 119.05(18) . . ?
C27 C26 C27 89.83(18) 5_566 . ?
C23 C26 H26 109.4 . . ?
C27 C26 H26 109.4 5_566 . ?
C27 C26 H26 109.4 . . ?
C28 C27 C26 118.0(2) . 5_566 ?
C28 C27 C26 118.06(19) . . ?
C26 C27 C26 90.18(18) 5_566 . ?
C28 C27 H27 109.7 . . ?
C26 C27 H27 109.7 5_566 . ?
C26 C27 H27 109.7 . . ?
C29 C28 C212 117.7(2) . . ?
C29 C28 C27 123.4(2) . . ?
C212 C28 C27 118.9(2) . . ?
C28 C29 C210 119.1(3) . . ?
C28 C29 H29 120.5 . . ?
C210 C29 H29 120.5 . . ?
N22 C210 C29 123.7(3) . . ?
N22 C210 H210 118.1 . . ?
C29 C210 H210 118.1 . . ?
C210 N22 C211 117.0(3) . . ?
N22 C211 C212 123.5(3) . . ?
N22 C211 H211 118.2 . . ?
C212 C211 H211 118.2 . . ?
C28 C212 C211 118.8(3) . . ?
C28 C212 H212 120.6 . . ?
C211 C212 H212 120.6 . . ?
O33 Cl1 O34 116.2(7) . . ?
O33 Cl1 O24 140.8(7) . . ?
O34 Cl1 O24 40.1(5) . . ?
O33 Cl1 O22 52.7(6) . . ?
O34 Cl1 O22 127.8(6) . . ?
O24 Cl1 O22 111.1(7) . . ?
O33 Cl1 O11 106.5(5) . . ?
O34 Cl1 O11 116.1(4) . . ?
O24 Cl1 O11 112.4(4) . . ?
O22 Cl1 O11 115.6(5) . . ?
O33 Cl1 O14 81.1(7) . . ?
O34 Cl1 O14 115.9(5) . . ?
O24 Cl1 O14 86.4(6) . . ?
O22 Cl1 O14 28.7(5) . . ?
O11 Cl1 O14 115.9(3) . . ?
O33 Cl1 O13 32.7(6) . . ?
O34 Cl1 O13 89.4(5) . . ?
O24 Cl1 O13 126.3(6) . . ?
O22 Cl1 O13 83.5(6) . . ?
O11 Cl1 O13 105.3(3) . . ?
O14 Cl1 O13 110.1(5) . . ?
O33 Cl1 O12 138.4(6) . . ?
O34 Cl1 O12 22.6(4) . . ?
O24 Cl1 O12 23.6(4) . . ?
O22 Cl1 O12 132.0(6) . . ?
O11 Cl1 O12 104.2(3) . . ?
O14 Cl1 O12 109.6(4) . . ?
O13 Cl1 O12 111.6(5) . . ?
O33 Cl1 O32 109.0(7) . . ?
O34 Cl1 O32 106.2(5) . . ?
O24 Cl1 O32 68.0(5) . . ?
O22 Cl1 O32 56.3(6) . . ?
O11 Cl1 O32 101.9(4) . . ?
O14 Cl1 O32 28.4(4) . . ?
O13 Cl1 O32 138.5(5) . . ?
O12 Cl1 O32 91.2(5) . . ?
O33 Cl1 O23 57.7(6) . . ?
O34 Cl1 O23 61.5(5) . . ?
O24 Cl1 O23 99.4(6) . . ?
O22 Cl1 O23 100.7(6) . . ?
O11 Cl1 O23 116.0(4) . . ?
O14 Cl1 O23 120.3(5) . . ?
O13 Cl1 O23 27.9(4) . . ?
O12 Cl1 O23 83.8(5) . . ?
O32 Cl1 O23 141.9(5) . . ?
O34 O12 O24 110.8(19) . . ?
O34 O12 Cl1 70.7(13) . . ?
O24 O12 Cl1 70.6(12) . . ?
O23 O13 O33 136.0(19) . . ?
O23 O13 Cl1 83.7(11) . . ?
O33 O13 Cl1 67.5(11) . . ?
O22 O14 O32 150(2) . . ?
O22 O14 Cl1 73.2(12) . . ?
O32 O14 Cl1 82.9(10) . . ?
O22 O14 O33 26.3(12) . . ?
O32 O14 O33 129.6(12) . . ?
Cl1 O14 O33 47.7(5) . . ?
O14 O22 O33 139.0(18) . . ?
O14 O22 O32 15.3(10) . . ?
O33 O22 O32 128.2(11) . . ?
O14 O22 Cl1 78.2(12) . . ?
O33 O22 Cl1 61.8(8) . . ?
O32 O22 Cl1 66.4(6) . . ?
O13 O23 O33 23.1(10) . . ?
O13 O23 O34 122.7(14) . . ?
O33 O23 O34 106.2(9) . . ?
O13 O23 Cl1 68.4(11) . . ?
O33 O23 Cl1 54.4(6) . . ?
O34 O23 Cl1 54.3(5) . . ?
O12 O24 O34 33.7(11) . . ?
O12 O24 Cl1 85.8(13) . . ?
O34 O24 Cl1 69.9(8) . . ?
O12 O24 O32 143.7(16) . . ?
O34 O24 O32 126.6(12) . . ?
Cl1 O24 O32 59.8(5) . . ?
O14 O32 O22 14.6(10) . . ?
O14 O32 Cl1 68.7(10) . . ?
O22 O32 Cl1 57.3(6) . . ?
O14 O32 O24 102.8(12) . . ?
O22 O32 O24 99.1(8) . . ?
Cl1 O32 O24 52.2(5) . . ?
O13 O33 O22 138.8(17) . . ?
O13 O33 Cl1 79.8(12) . . ?
O22 O33 Cl1 65.5(8) . . ?
O13 O33 O23 21.0(9) . . ?
O22 O33 O23 118.8(12) . . ?
Cl1 O33 O23 67.9(7) . . ?
O13 O33 O14 124.9(14) . . ?
O22 O33 O14 14.7(6) . . ?
Cl1 O33 O14 51.3(5) . . ?
O23 O33 O14 105.8(8) . . ?
O12 O34 O24 35.5(11) . . ?
O12 O34 Cl1 86.7(14) . . ?
O24 O34 Cl1 70.0(8) . . ?
O12 O34 O23 149.1(17) . . ?
O24 O34 O23 129.7(12) . . ?
Cl1 O34 O23 64.2(6) . . ?

loop_
_geom_bond_atom_site_label_1
_geom_bond_atom_site_label_2
_geom_bond_distance
_geom_bond_site_symmetry_2
_geom_bond_publ_flag
Zn1 O1 1.950(2) . ?
Zn1 N1 2.0376(18) 2_656 ?
Zn1 N1 2.0376(18) . ?
Zn1 N21 2.251(2) 2_656 ?
Zn1 N21 2.251(2) . ?
O1 H1 0.82(3) . ?
N1 C11 1.329(3) . ?
N1 C15 1.339(3) . ?
C11 C12 1.384(3) . ?
C11 H11 0.9300 . ?
C12 C13 1.382(4) . ?
C12 H12 0.9300 . ?
C13 C14 1.382(4) . ?
C13 C16 1.473(3) . ?
C14 C15 1.369(3) . ?
C14 H14 0.9300 . ?
C15 H15 0.9300 . ?
C16 C16 1.308(5) 7_567 ?
C16 H16 0.9300 . ?
N21 C25 1.338(3) . ?
N21 C21 1.339(3) . ?
C21 C22 1.385(3) . ?
C21 H21 0.9300 . ?
C22 C23 1.381(4) . ?
C22 H22 0.9300 . ?
C23 C24 1.393(3) . ?
C23 C26 1.501(3) . ?
C24 C25 1.378(4) . ?
C24 H24 0.9300 . ?
C25 H25 0.9300 . ?
C26 C27 1.559(3) 5_566 ?
C26 C27 1.576(3) . ?
C26 H26 0.9800 . ?
C27 C28 1.510(3) . ?
C27 C26 1.559(3) 5_566 ?
C27 H27 0.9800 . ?
C28 C29 1.381(4) . ?
C28 C212 1.383(4) . ?
C29 C210 1.391(4) . ?
C29 H29 0.9300 . ?
C210 N22 1.317(4) . ?
C210 H210 0.9300 . ?
N22 C211 1.335(4) . ?
C211 C212 1.391(4) . ?
C211 H211 0.9300 . ?
C212 H212 0.9300 . ?
Cl1 O33 1.353(12) . ?
Cl1 O34 1.391(10) . ?
Cl1 O24 1.391(10) . ?
Cl1 O22 1.396(11) . ?
Cl1 O11 1.407(2) . ?
Cl1 O14 1.428(7) . ?
Cl1 O13 1.442(7) . ?
Cl1 O12 1.471(6) . ?
Cl1 O32 1.521(9) . ?
Cl1 O23 1.541(10) . ?
O12 O34 0.566(10) . ?
O12 O24 0.592(11) . ?
O13 O23 0.725(10) . ?
O13 O33 0.792(13) . ?
O14 O22 0.700(11) . ?
O14 O32 0.730(9) . ?
O14 O33 1.809(15) . ?
O22 O33 1.221(14) . ?
O22 O32 1.382(14) . ?
O23 O33 1.406(16) . ?
O23 O34 1.506(13) . ?
O24 O34 0.953(12) . ?
O24 O32 1.632(13) . ?

loop_
_geom_torsion_atom_site_label_1
_geom_torsion_atom_site_label_2
_geom_torsion_atom_site_label_3
_geom_torsion_atom_site_label_4
_geom_torsion
_geom_torsion_site_symmetry_1
_geom_torsion_site_symmetry_2
_geom_torsion_site_symmetry_3
_geom_torsion_site_symmetry_4
_geom_torsion_publ_flag
O1 Zn1 N1 C11 -160.60(17) . . . . ?
N1 Zn1 N1 C11 19.40(17) 2_656 . . . ?
N21 Zn1 N1 C11 110.51(19) 2_656 . . . ?
N21 Zn1 N1 C11 -71.94(19) . . . . ?
O1 Zn1 N1 C15 18.4(2) . . . . ?
N1 Zn1 N1 C15 -161.6(2) 2_656 . . . ?
N21 Zn1 N1 C15 -70.46(19) 2_656 . . . ?
N21 Zn1 N1 C15 107.09(19) . . . . ?
C15 N1 C11 C12 -0.3(4) . . . . ?
Zn1 N1 C11 C12 178.8(2) . . . . ?
N1 C11 C12 C13 -0.7(4) . . . . ?
C11 C12 C13 C14 1.5(4) . . . . ?
C11 C12 C13 C16 -176.5(2) . . . . ?
C12 C13 C14 C15 -1.4(4) . . . . ?
C16 C13 C14 C15 176.7(2) . . . . ?
C11 N1 C15 C14 0.4(4) . . . . ?
Zn1 N1 C15 C14 -178.6(2) . . . . ?
C13 C14 C15 N1 0.4(4) . . . . ?
C12 C13 C16 C16 4.0(5) . . . 7_567 ?
C14 C13 C16 C16 -173.9(3) . . . 7_567 ?
O1 Zn1 N21 C25 49.53(18) . . . . ?
N1 Zn1 N21 C25 165.56(19) 2_656 . . . ?
N1 Zn1 N21 C25 -66.51(19) . . . . ?
N21 Zn1 N21 C25 49.55(18) 2_656 . . . ?
O1 Zn1 N21 C21 -123.0(2) . . . . ?
N1 Zn1 N21 C21 -7.0(2) 2_656 . . . ?
N1 Zn1 N21 C21 121.0(2) . . . . ?
N21 Zn1 N21 C21 -123.0(2) 2_656 . . . ?
C25 N21 C21 C22 -4.6(4) . . . . ?
Zn1 N21 C21 C22 167.99(18) . . . . ?
N21 C21 C22 C23 1.5(4) . . . . ?
C21 C22 C23 C24 3.4(4) . . . . ?
C21 C22 C23 C26 -176.6(2) . . . . ?
C22 C23 C24 C25 -4.9(4) . . . . ?
C26 C23 C24 C25 175.1(2) . . . . ?
C21 N21 C25 C24 2.9(4) . . . . ?
Zn1 N21 C25 C24 -170.5(2) . . . . ?
C23 C24 C25 N21 1.9(4) . . . . ?
C22 C23 C26 C27 27.0(3) . . . 5_566 ?
C24 C23 C26 C27 -153.0(2) . . . 5_566 ?
C22 C23 C26 C27 -80.0(3) . . . . ?
C24 C23 C26 C27 99.9(3) . . . . ?
C23 C26 C27 C28 0.4(3) . . . . ?
C27 C26 C27 C28 -122.2(3) 5_566 . . . ?
C23 C26 C27 C26 122.6(3) . . . 5_566 ?
C27 C26 C27 C26 0.0 5_566 . . 5_566 ?
C26 C27 C28 C29 -31.8(3) 5_566 . . . ?
C26 C27 C28 C29 74.9(3) . . . . ?
C26 C27 C28 C212 148.4(2) 5_566 . . . ?
C26 C27 C28 C212 -104.9(3) . . . . ?
C212 C28 C29 C210 -2.3(4) . . . . ?
C27 C28 C29 C210 177.9(2) . . . . ?
C28 C29 C210 N22 -1.2(4) . . . . ?
C29 C210 N22 C211 3.2(4) . . . . ?
C210 N22 C211 C212 -1.7(4) . . . . ?
C29 C28 C212 C211 3.5(4) . . . . ?
C27 C28 C212 C211 -176.6(2) . . . . ?
N22 C211 C212 C28 -1.6(4) . . . . ?
O33 Cl1 O12 O34 -11.6(19) . . . . ?
O24 Cl1 O12 O34 -121(2) . . . . ?
O22 Cl1 O12 O34 -89.2(17) . . . . ?
O11 Cl1 O12 O34 124.9(14) . . . . ?
O14 Cl1 O12 O34 -110.4(15) . . . . ?
O13 Cl1 O12 O34 11.8(15) . . . . ?
O32 Cl1 O12 O34 -132.6(15) . . . . ?
O23 Cl1 O12 O34 9.6(15) . . . . ?
O33 Cl1 O12 O24 109.8(17) . . . . ?
O34 Cl1 O12 O24 121(2) . . . . ?
O22 Cl1 O12 O24 32.3(17) . . . . ?
O11 Cl1 O12 O24 -113.6(13) . . . . ?
O14 Cl1 O12 O24 11.0(15) . . . . ?
O13 Cl1 O12 O24 133.3(14) . . . . ?
O32 Cl1 O12 O24 -11.1(14) . . . . ?
O23 Cl1 O12 O24 131.0(14) . . . . ?
O33 Cl1 O13 O23 146.0(18) . . . . ?
O34 Cl1 O13 O23 -0.3(12) . . . . ?
O24 Cl1 O13 O23 16.4(14) . . . . ?
O22 Cl1 O13 O23 127.9(12) . . . . ?
O11 Cl1 O13 O23 -117.2(11) . . . . ?
O14 Cl1 O13 O23 117.2(11) . . . . ?
O12 Cl1 O13 O23 -4.8(12) . . . . ?
O32 Cl1 O13 O23 113.8(12) . . . . ?
O34 Cl1 O13 O33 -146.2(13) . . . . ?
O24 Cl1 O13 O33 -129.5(13) . . . . ?
O22 Cl1 O13 O33 -18.0(13) . . . . ?
O11 Cl1 O13 O33 96.8(12) . . . . ?
O14 Cl1 O13 O33 -28.8(13) . . . . ?
O12 Cl1 O13 O33 -150.7(12) . . . . ?
O32 Cl1 O13 O33 -32.1(15) . . . . ?
O23 Cl1 O13 O33 -146.0(18) . . . . ?
O33 Cl1 O14 O22 7.5(13) . . . . ?
O34 Cl1 O14 O22 122.3(13) . . . . ?
O24 Cl1 O14 O22 150.3(13) . . . . ?
O11 Cl1 O14 O22 -96.6(12) . . . . ?
O13 Cl1 O14 O22 22.8(13) . . . . ?
O12 Cl1 O14 O22 145.9(12) . . . . ?
O32 Cl1 O14 O22 -161.9(19) . . . . ?
O23 Cl1 O14 O22 51.6(13) . . . . ?
O33 Cl1 O14 O32 169.4(11) . . . . ?
O34 Cl1 O14 O32 -75.8(11) . . . . ?
O24 Cl1 O14 O32 -47.8(10) . . . . ?
O22 Cl1 O14 O32 161.9(19) . . . . ?
O11 Cl1 O14 O32 65.3(11) . . . . ?
O13 Cl1 O14 O32 -175.3(10) . . . . ?
O12 Cl1 O14 O32 -52.2(11) . . . . ?
O23 Cl1 O14 O32 -146.5(10) . . . . ?
O34 Cl1 O14 O33 114.8(7) . . . . ?
O24 Cl1 O14 O33 142.8(7) . . . . ?
O22 Cl1 O14 O33 -7.5(13) . . . . ?
O11 Cl1 O14 O33 -104.0(6) . . . . ?
O13 Cl1 O14 O33 15.3(6) . . . . ?
O12 Cl1 O14 O33 138.4(6) . . . . ?
O32 Cl1 O14 O33 -169.4(11) . . . . ?
O23 Cl1 O14 O33 44.1(7) . . . . ?
O32 O14 O22 O33 -51(5) . . . . ?
Cl1 O14 O22 O33 -13(2) . . . . ?
Cl1 O14 O22 O32 38(4) . . . . ?
O33 O14 O22 O32 51(5) . . . . ?
O32 O14 O22 Cl1 -38(4) . . . . ?
O33 O14 O22 Cl1 13(2) . . . . ?
O33 Cl1 O22 O14 -170.7(17) . . . . ?
O34 Cl1 O22 O14 -74.4(14) . . . . ?
O24 Cl1 O22 O14 -32.0(13) . . . . ?
O11 Cl1 O22 O14 97.6(12) . . . . ?
O13 Cl1 O22 O14 -158.5(12) . . . . ?
O12 Cl1 O22 O14 -45.3(15) . . . . ?
O32 Cl1 O22 O14 10.2(11) . . . . ?
O23 Cl1 O22 O14 -136.5(12) . . . . ?
O34 Cl1 O22 O33 96.3(10) . . . . ?
O24 Cl1 O22 O33 138.7(9) . . . . ?
O11 Cl1 O22 O33 -91.7(8) . . . . ?
O14 Cl1 O22 O33 170.7(17) . . . . ?
O13 Cl1 O22 O33 12.1(8) . . . . ?
O12 Cl1 O22 O33 125.4(9) . . . . ?
O32 Cl1 O22 O33 -179.1(10) . . . . ?
O23 Cl1 O22 O33 34.2(9) . . . . ?
O33 Cl1 O22 O32 179.1(10) . . . . ?
O34 Cl1 O22 O32 -84.6(8) . . . . ?
O24 Cl1 O22 O32 -42.3(7) . . . . ?
O11 Cl1 O22 O32 87.4(6) . . . . ?
O14 Cl1 O22 O32 -10.2(11) . . . . ?
O13 Cl1 O22 O32 -168.8(6) . . . . ?
O12 Cl1 O22 O32 -55.5(8) . . . . ?
O23 Cl1 O22 O32 -146.8(6) . . . . ?
Cl1 O13 O23 O33 -48(2) . . . . ?
O33 O13 O23 O34 48(3) . . . . ?
Cl1 O13 O23 O34 0.3(13) . . . . ?
O33 O13 O23 Cl1 48(2) . . . . ?
O33 Cl1 O23 O13 -21.0(12) . . . . ?
O34 Cl1 O23 O13 179.7(13) . . . . ?
O24 Cl1 O23 O13 -166.6(11) . . . . ?
O22 Cl1 O23 O13 -52.9(12) . . . . ?
O11 Cl1 O23 O13 72.7(11) . . . . ?
O14 Cl1 O23 O13 -75.4(12) . . . . ?
O12 Cl1 O23 O13 175.5(11) . . . . ?
O32 Cl1 O23 O13 -100.6(13) . . . . ?
O34 Cl1 O23 O33 -159.3(9) . . . . ?
O24 Cl1 O23 O33 -145.7(8) . . . . ?
O22 Cl1 O23 O33 -31.9(8) . . . . ?
O11 Cl1 O23 O33 93.7(7) . . . . ?
O14 Cl1 O23 O33 -54.4(8) . . . . ?
O13 Cl1 O23 O33 21.0(12) . . . . ?
O12 Cl1 O23 O33 -163.5(8) . . . . ?
O32 Cl1 O23 O33 -79.6(11) . . . . ?
O33 Cl1 O23 O34 159.3(9) . . . . ?
O24 Cl1 O23 O34 13.7(8) . . . . ?
O22 Cl1 O23 O34 127.4(7) . . . . ?
O11 Cl1 O23 O34 -107.0(6) . . . . ?
O14 Cl1 O23 O34 104.9(6) . . . . ?
O13 Cl1 O23 O34 -179.7(13) . . . . ?
O12 Cl1 O23 O34 -4.2(6) . . . . ?
O32 Cl1 O23 O34 79.8(9) . . . . ?
Cl1 O12 O24 O34 -59.4(18) . . . . ?
O34 O12 O24 Cl1 59.4(18) . . . . ?
O34 O12 O24 O32 77(3) . . . . ?
Cl1 O12 O24 O32 18(2) . . . . ?
O33 Cl1 O24 O12 -98.5(18) . . . . ?
O34 Cl1 O24 O12 -30.6(11) . . . . ?
O22 Cl1 O24 O12 -154.8(13) . . . . ?
O11 Cl1 O24 O12 73.8(14) . . . . ?
O14 Cl1 O24 O12 -169.6(14) . . . . ?
O13 Cl1 O24 O12 -57.2(16) . . . . ?
O32 Cl1 O24 O12 168.0(15) . . . . ?
O23 Cl1 O24 O12 -49.5(14) . . . . ?
O33 Cl1 O24 O34 -67.9(16) . . . . ?
O22 Cl1 O24 O34 -124.2(11) . . . . ?
O11 Cl1 O24 O34 104.4(9) . . . . ?
O14 Cl1 O24 O34 -139.0(10) . . . . ?
O13 Cl1 O24 O34 -26.6(13) . . . . ?
O12 Cl1 O24 O34 30.6(11) . . . . ?
O32 Cl1 O24 O34 -161.4(11) . . . . ?
O23 Cl1 O24 O34 -18.8(11) . . . . ?
O33 Cl1 O24 O32 93.5(12) . . . . ?
O34 Cl1 O24 O32 161.4(11) . . . . ?
O22 Cl1 O24 O32 37.2(7) . . . . ?
O11 Cl1 O24 O32 -94.2(5) . . . . ?
O14 Cl1 O24 O32 22.4(5) . . . . ?
O13 Cl1 O24 O32 134.8(6) . . . . ?
O12 Cl1 O24 O32 -168.0(15) . . . . ?
O23 Cl1 O24 O32 142.5(5) . . . . ?
Cl1 O14 O32 O22 -37(4) . . . . ?
O33 O14 O32 O22 -26(3) . . . . ?
O22 O14 O32 Cl1 37(4) . . . . ?
O33 O14 O32 Cl1 10.2(11) . . . . ?
O22 O14 O32 O24 77(4) . . . . ?
Cl1 O14 O32 O24 40.3(7) . . . . ?
O33 O14 O32 O24 50.5(16) . . . . ?
O33 O22 O32 O14 140(4) . . . . ?
Cl1 O22 O32 O14 139(4) . . . . ?
O14 O22 O32 Cl1 -139(4) . . . . ?
O33 O22 O32 Cl1 1.0(12) . . . . ?
O14 O22 O32 O24 -106(4) . . . . ?
O33 O22 O32 O24 33.8(15) . . . . ?
Cl1 O22 O32 O24 32.8(6) . . . . ?
O33 Cl1 O32 O14 -11.1(12) . . . . ?
O34 Cl1 O32 O14 114.7(10) . . . . ?
O24 Cl1 O32 O14 127.1(11) . . . . ?
O22 Cl1 O32 O14 -10.3(11) . . . . ?
O11 Cl1 O32 O14 -123.4(9) . . . . ?
O13 Cl1 O32 O14 6.6(14) . . . . ?
O12 Cl1 O32 O14 131.9(10) . . . . ?
O23 Cl1 O32 O14 50.5(14) . . . . ?
O33 Cl1 O32 O22 -0.8(9) . . . . ?
O34 Cl1 O32 O22 125.1(7) . . . . ?
O24 Cl1 O32 O22 137.4(8) . . . . ?
O11 Cl1 O32 O22 -113.0(6) . . . . ?
O14 Cl1 O32 O22 10.3(11) . . . . ?
O13 Cl1 O32 O22 16.9(9) . . . . ?
O12 Cl1 O32 O22 142.2(6) . . . . ?
O23 Cl1 O32 O22 60.8(10) . . . . ?
O33 Cl1 O32 O24 -138.2(7) . . . . ?
O34 Cl1 O32 O24 -12.4(7) . . . . ?
O22 Cl1 O32 O24 -137.4(8) . . . . ?
O11 Cl1 O32 O24 109.6(5) . . . . ?
O14 Cl1 O32 O24 -127.1(11) . . . . ?
O13 Cl1 O32 O24 -120.5(8) . . . . ?
O12 Cl1 O32 O24 4.8(6) . . . . ?
O23 Cl1 O32 O24 -76.6(9) . . . . ?
O12 O24 O32 O14 -70(3) . . . . ?
O34 O24 O32 O14 -28(2) . . . . ?
Cl1 O24 O32 O14 -49.7(11) . . . . ?
O12 O24 O32 O22 -56(3) . . . . ?
O34 O24 O32 O22 -13.3(16) . . . . ?
Cl1 O24 O32 O22 -35.2(6) . . . . ?
O12 O24 O32 Cl1 -20(3) . . . . ?
O34 O24 O32 Cl1 21.9(12) . . . . ?
O23 O13 O33 O22 -21(4) . . . . ?
Cl1 O13 O33 O22 32(2) . . . . ?
O23 O13 O33 Cl1 -53(3) . . . . ?
Cl1 O13 O33 O23 53(3) . . . . ?
O23 O13 O33 O14 -27(3) . . . . ?
Cl1 O13 O33 O14 25.8(10) . . . . ?
O14 O22 O33 O13 -21(4) . . . . ?
O32 O22 O33 O13 -36(3) . . . . ?
Cl1 O22 O33 O13 -35(2) . . . . ?
O14 O22 O33 Cl1 14(3) . . . . ?
O32 O22 O33 Cl1 -1.1(12) . . . . ?
O14 O22 O33 O23 -30(3) . . . . ?
O32 O22 O33 O23 -44.7(19) . . . . ?
Cl1 O22 O33 O23 -43.6(10) . . . . ?
O32 O22 O33 O14 -15.1(18) . . . . ?
Cl1 O22 O33 O14 -14(3) . . . . ?
O34 Cl1 O33 O13 38.3(14) . . . . ?
O24 Cl1 O33 O13 79.9(17) . . . . ?
O22 Cl1 O33 O13 157.3(16) . . . . ?
O11 Cl1 O33 O13 -92.7(11) . . . . ?
O14 Cl1 O33 O13 152.8(12) . . . . ?
O12 Cl1 O33 O13 43.2(17) . . . . ?
O32 Cl1 O33 O13 158.1(10) . . . . ?
O23 Cl1 O33 O13 18.0(10) . . . . ?
O34 Cl1 O33 O22 -119.0(9) . . . . ?
O24 Cl1 O33 O22 -77.4(14) . . . . ?
O11 Cl1 O33 O22 110.0(7) . . . . ?
O14 Cl1 O33 O22 -4.5(8) . . . . ?
O13 Cl1 O33 O22 -157.3(16) . . . . ?
O12 Cl1 O33 O22 -114.1(10) . . . . ?
O32 Cl1 O33 O22 0.8(9) . . . . ?
O23 Cl1 O33 O22 -139.2(10) . . . . ?
O34 Cl1 O33 O23 20.2(9) . . . . ?
O24 Cl1 O33 O23 61.9(14) . . . . ?
O22 Cl1 O33 O23 139.2(10) . . . . ?
O11 Cl1 O33 O23 -110.8(5) . . . . ?
O14 Cl1 O33 O23 134.7(6) . . . . ?
O13 Cl1 O33 O23 -18.0(10) . . . . ?
O12 Cl1 O33 O23 25.2(12) . . . . ?
O32 Cl1 O33 O23 140.1(7) . . . . ?
O34 Cl1 O33 O14 -114.5(6) . . . . ?
O24 Cl1 O33 O14 -72.9(12) . . . . ?
O22 Cl1 O33 O14 4.5(8) . . . . ?
O11 Cl1 O33 O14 114.5(4) . . . . ?
O13 Cl1 O33 O14 -152.8(12) . . . . ?
O12 Cl1 O33 O14 -109.6(9) . . . . ?
O32 Cl1 O33 O14 5.3(6) . . . . ?
O23 Cl1 O33 O14 -134.7(6) . . . . ?
O34 O23 O33 O13 -139(3) . . . . ?
Cl1 O23 O33 O13 -122(3) . . . . ?
O13 O23 O33 O22 164(3) . . . . ?
O34 O23 O33 O22 25.3(15) . . . . ?
Cl1 O23 O33 O22 42.7(10) . . . . ?
O13 O23 O33 Cl1 122(3) . . . . ?
O34 O23 O33 Cl1 -17.4(8) . . . . ?
O13 O23 O33 O14 157(3) . . . . ?
O34 O23 O33 O14 17.8(10) . . . . ?
Cl1 O23 O33 O14 35.2(4) . . . . ?
O22 O14 O33 O13 163(4) . . . . ?
O32 O14 O33 O13 -47(2) . . . . ?
Cl1 O14 O33 O13 -33.3(14) . . . . ?
O32 O14 O33 O22 150(3) . . . . ?
Cl1 O14 O33 O22 164(3) . . . . ?
O22 O14 O33 Cl1 -164(3) . . . . ?
O32 O14 O33 Cl1 -13.7(15) . . . . ?
O22 O14 O33 O23 153(3) . . . . ?
O32 O14 O33 O23 -56.9(17) . . . . ?
Cl1 O14 O33 O23 -43.2(6) . . . . ?
Cl1 O12 O34 O24 59.4(18) . . . . ?
O24 O12 O34 Cl1 -59.4(18) . . . . ?
O24 O12 O34 O23 -79(4) . . . . ?
Cl1 O12 O34 O23 -19(3) . . . . ?
Cl1 O24 O34 O12 -114(2) . . . . ?
O32 O24 O34 O12 -134(2) . . . . ?
O12 O24 O34 Cl1 114(2) . . . . ?
O32 O24 O34 Cl1 -20.1(11) . . . . ?
O12 O24 O34 O23 139(3) . . . . ?
Cl1 O24 O34 O23 25.1(13) . . . . ?
O32 O24 O34 O23 5(2) . . . . ?
O33 Cl1 O34 O12 171.4(14) . . . . ?
O24 Cl1 O34 O12 32.1(12) . . . . ?
O22 Cl1 O34 O12 109.7(16) . . . . ?
O11 Cl1 O34 O12 -62.3(15) . . . . ?
O14 Cl1 O34 O12 78.8(15) . . . . ?
O13 Cl1 O34 O12 -169.0(14) . . . . ?
O32 Cl1 O34 O12 50.1(15) . . . . ?
O23 Cl1 O34 O12 -169.1(17) . . . . ?
O33 Cl1 O34 O24 139.3(11) . . . . ?
O22 Cl1 O34 O24 77.6(13) . . . . ?
O11 Cl1 O34 O24 -94.4(10) . . . . ?
O14 Cl1 O34 O24 46.7(12) . . . . ?
O13 Cl1 O34 O24 158.9(10) . . . . ?
O12 Cl1 O34 O24 -32.1(12) . . . . ?
O32 Cl1 O34 O24 18.0(11) . . . . ?
O23 Cl1 O34 O24 158.7(12) . . . . ?
O33 Cl1 O34 O23 -19.4(9) . . . . ?
O24 Cl1 O34 O23 -158.7(12) . . . . ?
O22 Cl1 O34 O23 -81.1(9) . . . . ?
O11 Cl1 O34 O23 106.9(5) . . . . ?
O14 Cl1 O34 O23 -112.0(6) . . . . ?
O13 Cl1 O34 O23 0.1(6) . . . . ?
O12 Cl1 O34 O23 169.1(17) . . . . ?
O32 Cl1 O34 O23 -140.8(6) . . . . ?
O13 O23 O34 O12 21(4) . . . . ?
O33 O23 O34 O12 39(4) . . . . ?
Cl1 O23 O34 O12 21(3) . . . . ?
O13 O23 O34 O24 -27(2) . . . . ?
O33 O23 O34 O24 -8.9(19) . . . . ?
Cl1 O23 O34 O24 -26.3(13) . . . . ?
O13 O23 O34 Cl1 -0.3(15) . . . . ?
O33 O23 O34 Cl1 17.4(8) . . . . ?
